data_4020458
loop_
_publ_author_name
'Carmen Mateo'
'Concepci\'on P\'erez-Melero'
'Rafael Pel\'aez'
'Manuel Medarde'

_journal_name_full 'Journal of Organic Chemistry'
_journal_page_first 6544
_journal_page_last 6547
_journal_paper_doi 10.1021/jo0508393
_journal_volume 70
_journal_year 2005
_chemical_formula_sum 'C44 H52 O8'
_chemical_formula_weight 708.86
_space_group_IT_number 7
_symmetry_cell_setting monoclinic
_symmetry_space_group_name_Hall 'P -2yac'
_symmetry_space_group_name_H-M 'P 1 n 1'
_cell_angle_alpha 90.00
_cell_angle_beta 90.18(3)
_cell_angle_gamma 90.00
_cell_formula_units_Z 2
_cell_length_a 11.466(2)
_cell_length_b 13.300(3)
_cell_length_c 12.444(3)
_cell_measurement_temperature 293(2)
_cell_volume 1897.7(7)
_diffrn_ambient_temperature 293(2)
_exptl_crystal_density_diffrn 1.241
_refine_ls_R_factor_obs 0.0629
_refine_ls_wR_factor_obs 0.1663
_cod_original_sg_symbol_H-M 'P n'
_cod_database_code 4020458

loop_
_symmetry_equiv_pos_as_xyz
'x, y, z'
'x+1/2, -y, z+1/2'

loop_
_atom_site_aniso_label
_atom_site_aniso_U_11
_atom_site_aniso_U_22
_atom_site_aniso_U_33
_atom_site_aniso_U_23
_atom_site_aniso_U_13
_atom_site_aniso_U_12
O1 0.073(3) 0.050(3) 0.050(2) -0.013(2) 0.011(2) 0.006(2)
O2 0.082(4) 0.090(4) 0.047(3) 0.011(2) -0.005(2) 0.003(3)
O3 0.076(3) 0.070(3) 0.055(3) 0.009(2) 0.011(2) 0.000(2)
O4 0.060(3) 0.047(3) 0.070(3) 0.006(2) 0.023(2) -0.005(2)
C1 0.062(4) 0.047(4) 0.069(4) -0.005(3) 0.020(3) -0.013(3)
C2 0.046(3) 0.061(4) 0.072(4) -0.008(3) 0.004(3) 0.002(3)
C3 0.057(4) 0.073(5) 0.052(4) -0.007(3) 0.001(3) -0.013(3)
C4 0.074(5) 0.061(4) 0.073(5) -0.016(3) 0.019(4) -0.001(3)
C5 0.060(4) 0.055(4) 0.084(5) -0.022(3) 0.021(4) 0.004(3)
C6 0.064(4) 0.036(3) 0.067(4) -0.013(3) 0.005(3) 0.003(3)
C7 0.077(5) 0.047(4) 0.115(7) 0.001(4) -0.004(5) 0.020(4)
C8 0.062(4) 0.044(3) 0.062(4) -0.002(3) 0.011(3) 0.012(2)
C9 0.055(4) 0.048(4) 0.065(4) 0.005(3) -0.004(3) 0.016(3)
C10 0.044(3) 0.041(3) 0.067(4) 0.003(3) -0.003(3) 0.007(2)
C11 0.051(3) 0.046(4) 0.047(3) 0.000(3) 0.002(3) 0.003(2)
C12 0.041(3) 0.038(3) 0.045(3) -0.008(2) -0.001(2) -0.009(2)
C13 0.049(3) 0.034(3) 0.055(3) 0.008(2) 0.008(3) -0.010(2)
C14 0.048(3) 0.047(4) 0.051(3) -0.006(2) 0.009(3) 0.014(2)
C15 0.070(4) 0.063(4) 0.082(5) -0.007(3) 0.051(4) 0.020(3)
C16 0.053(4) 0.034(3) 0.081(5) 0.002(3) 0.009(3) 0.017(2)
C17 0.065(4) 0.035(3) 0.078(4) -0.005(3) 0.005(3) -0.006(3)
C18 0.060(4) 0.056(4) 0.093(6) 0.018(4) -0.001(4) 0.010(3)
C19 0.064(4) 0.065(4) 0.057(4) 0.012(3) -0.001(3) -0.002(3)
C20 0.060(4) 0.059(4) 0.077(5) 0.006(3) 0.004(3) -0.002(3)
C21 0.098(6) 0.072(5) 0.057(4) 0.026(4) 0.007(4) 0.015(4)
C22 0.058(4) 0.075(5) 0.064(4) 0.027(3) 0.028(3) -0.002(3)
O5 0.061(2) 0.036(2) 0.069(3) 0.015(2) 0.015(2) 0.003(2)
O6 0.084(4) 0.080(4) 0.062(3) -0.005(2) 0.011(3) -0.010(3)
O7 0.081(3) 0.060(3) 0.053(3) -0.003(2) 0.029(2) -0.004(2)
O8 0.065(3) 0.036(2) 0.058(3) 0.004(2) 0.020(2) 0.004(2)
C23 0.079(5) 0.034(3) 0.067(4) -0.002(3) 0.016(3) 0.012(3)
C24 0.063(4) 0.053(4) 0.070(4) -0.006(3) 0.018(3) 0.023(3)
C25 0.068(4) 0.042(3) 0.049(3) 0.005(2) 0.011(3) 0.010(3)
C26 0.073(4) 0.060(4) 0.049(3) 0.002(3) 0.025(3) 0.017(3)
C27 0.067(4) 0.050(4) 0.066(4) 0.008(3) 0.027(3) 0.004(3)
C28 0.074(4) 0.034(3) 0.073(4) 0.017(3) 0.025(3) 0.000(3)
C29 0.095(5) 0.031(3) 0.073(5) 0.011(3) 0.031(4) -0.018(3)
C30 0.106(6) 0.059(4) 0.102(7) -0.015(4) -0.003(5) -0.047(4)
C31 0.050(3) 0.043(3) 0.058(4) 0.004(3) 0.009(3) -0.006(2)
C32 0.067(4) 0.050(4) 0.051(3) -0.007(3) 0.008(3) 0.003(3)
C33 0.045(3) 0.059(4) 0.046(3) 0.005(3) 0.009(2) 0.006(3)
C34 0.054(3) 0.043(3) 0.052(3) 0.009(3) 0.012(3) -0.008(2)
C35 0.037(3) 0.044(3) 0.047(3) 0.013(2) 0.003(2) -0.002(2)
C36 0.048(3) 0.054(4) 0.059(4) 0.004(3) 0.011(3) 0.003(3)
C37 0.067(4) 0.052(4) 0.062(4) 0.004(3) 0.000(3) -0.008(3)
C38 0.058(4) 0.041(3) 0.073(4) 0.000(3) 0.020(3) 0.014(2)
C39 0.061(4) 0.034(3) 0.091(5) -0.017(3) 0.025(4) -0.014(3)
C40 0.062(4) 0.058(4) 0.077(5) -0.019(3) 0.006(4) -0.017(3)
C41 0.043(3) 0.053(4) 0.086(5) -0.012(3) 0.007(3) -0.009(3)
C42 0.067(4) 0.104(6) 0.055(4) -0.019(4) -0.015(3) -0.016(4)
C43 0.080(5) 0.086(5) 0.059(4) -0.003(4) 0.018(4) 0.026(4)
C44 0.073(5) 0.058(5) 0.086(5) 0.008(4) 0.027(4) 0.008(4)

loop_
_atom_site_label
_atom_site_type_symbol
_atom_site_fract_x
_atom_site_fract_y
_atom_site_fract_z
_atom_site_U_iso_or_equiv
_atom_site_thermal_displace_type
_atom_site_occupancy
_atom_site_calc_flag
_atom_site_refinement_flags
_atom_site_disorder_group
O1 O 0.3332(4) 0.5379(3) 0.9769(3) 0.0575(11) Uani 1 d . .
O2 O 0.2496(5) 0.4034(4) 0.4618(4) 0.0733(14) Uani 1 d . .
O3 O 0.3203(4) 0.3748(4) 1.1049(4) 0.0671(12) Uani 1 d . .
O4 O 0.4555(4) 0.5344(3) 0.7985(4) 0.0588(12) Uani 1 d . .
C1 C 0.3088(6) 0.2204(5) 0.6694(6) 0.059(2) Uani 1 d . .
H1 H 0.2724(6) 0.1909(5) 0.7282(6) 0.071 Uiso 1 calc R .
C2 C 0.2468(6) 0.2848(5) 0.6059(6) 0.060(2) Uani 1 d . .
C3 C 0.3019(6) 0.3313(6) 0.5231(6) 0.061(2) Uani 1 d . .
C4 C 0.4160(7) 0.3076(6) 0.4940(6) 0.069(2) Uani 1 d . .
H4 H 0.4511(7) 0.3353(6) 0.4335(6) 0.083 Uiso 1 calc R .
C5 C 0.4760(6) 0.2382(5) 0.5627(6) 0.066(2) Uani 1 d . .
C6 C 0.4263(6) 0.1972(5) 0.6485(6) 0.055(2) Uani 1 d . .
C7 C 0.4929(8) 0.1376(6) 0.7286(8) 0.080(3) Uani 1 d . .
C8 C 0.5126(6) 0.1649(5) 0.8318(6) 0.056(2) Uani 1 d . .
C9 C 0.4777(6) 0.2677(5) 0.8748(6) 0.056(2) Uani 1 d . .
C10 C 0.4214(5) 0.2697(5) 0.9723(6) 0.0508(15) Uani 1 d . .
C11 C 0.3728(5) 0.3615(5) 1.0090(5) 0.0484(14) Uani 1 d . .
C12 C 0.3807(5) 0.4484(4) 0.9438(4) 0.0415(12) Uani 1 d . .
C13 C 0.4444(5) 0.4420(4) 0.8497(5) 0.0458(13) Uani 1 d . .
C14 C 0.4915(5) 0.3538(5) 0.8143(5) 0.0487(14) Uani 1 d . .
H14 H 0.5325(5) 0.3518(5) 0.7499(5) 0.058 Uiso 1 calc R .
C15 C 0.2062(6) 0.5371(5) 0.9709(6) 0.072(2) Uani 1 d . .
H15A H 0.1773(6) 0.5991(5) 1.0021(6) 0.086 Uiso 1 calc R .
H15B H 0.1777(6) 0.4821(5) 1.0147(6) 0.086 Uiso 1 calc R .
C16 C 0.1567(6) 0.5267(4) 0.8624(6) 0.056(2) Uani 1 d . .
C17 C 0.1717(7) 0.6120(5) 0.7876(6) 0.059(2) Uani 1 d . .
C18 C 0.1336(7) 0.5871(6) 0.6697(7) 0.070(2) Uani 1 d . .
C19 C 0.2203(7) 0.5215(6) 0.6141(6) 0.062(2) Uani 1 d . .
C20 C 0.1701(7) 0.4703(6) 0.5156(7) 0.065(2) Uani 1 d . .
C21 C 0.3171(8) 0.2856(7) 1.1765(6) 0.076(2) Uani 1 d . .
C22 C 0.5314(6) 0.5355(6) 0.7057(6) 0.066(2) Uani 1 d . .
O5 O 0.5105(4) 0.0376(3) 1.0724(4) 0.0553(11) Uani 1 d . .
O6 O 0.5947(5) -0.0927(4) 1.5894(4) 0.0754(15) Uani 1 d . .
O7 O 0.5269(4) -0.1285(4) 0.9445(4) 0.0648(12) Uani 1 d . .
O8 O 0.3867(4) 0.0343(3) 1.2522(3) 0.0528(11) Uani 1 d . .
C23 C 0.5320(7) -0.2840(5) 1.3803(6) 0.060(2) Uani 1 d . .
H23 H 0.5692(7) -0.3160(5) 1.3235(6) 0.072 Uiso 1 calc R .
C24 C 0.5956(7) -0.2189(5) 1.4435(6) 0.062(2) Uani 1 d . .
H24 H 0.6743(7) -0.2087(5) 1.4296(6) 0.075 Uiso 1 calc R .
C25 C 0.5417(6) -0.1675(5) 1.5295(5) 0.0529(15) Uani 1 d . .
C26 C 0.4288(7) -0.1935(5) 1.5502(5) 0.061(2) Uani 1 d . .
H26 H 0.3932(7) -0.1641(5) 1.6095(5) 0.073 Uiso 1 calc R .
C27 C 0.3660(6) -0.2576(5) 1.4920(6) 0.061(2) Uani 1 d . .
H27 H 0.2899(6) -0.2728(5) 1.5121(6) 0.073 Uiso 1 calc R .
C28 C 0.4157(6) -0.3037(5) 1.3975(6) 0.060(2) Uani 1 d . .
C29 C 0.3495(7) -0.3618(5) 1.3202(6) 0.066(2) Uani 1 d . .
C30 C 0.3290(9) -0.3290(6) 1.2253(9) 0.089(3) Uani 1 d . .
C31 C 0.3692(5) -0.2343(5) 1.1770(5) 0.0504(14) Uani 1 d . .
C32 C 0.4221(6) -0.2286(5) 1.0766(5) 0.056(2) Uani 1 d . .
H32 H 0.4264(6) -0.2854(5) 1.0332(5) 0.067 Uiso 1 calc R .
C33 C 0.4678(5) -0.1390(5) 1.0420(5) 0.0498(15) Uani 1 d . .
C34 C 0.4618(5) -0.0543(5) 1.1033(5) 0.0498(14) Uani 1 d . .
C35 C 0.3977(4) -0.0529(4) 1.1995(4) 0.0429(12) Uani 1 d . .
C36 C 0.3512(5) -0.1447(5) 1.2343(6) 0.054(2) Uani 1 d . .
H36 H 0.3073(5) -0.1464(5) 1.2969(6) 0.064 Uiso 1 calc R .
C37 C 0.6354(6) 0.0403(5) 1.0747(5) 0.060(2) Uani 1 d . .
C38 C 0.6848(6) 0.0243(5) 1.1870(6) 0.057(2) Uani 1 d . .
H38A H 0.7674(6) 0.0094(5) 1.1807(6) 0.069 Uiso 1 calc R .
H38B H 0.6475(6) -0.0343(5) 1.2180(6) 0.069 Uiso 1 calc R .
C39 C 0.6700(7) 0.1140(5) 1.2659(7) 0.062(2) Uani 1 d . .
C40 C 0.7093(7) 0.0893(6) 1.3758(7) 0.066(2) Uani 1 d . .
C41 C 0.6246(6) 0.0189(5) 1.4384(6) 0.061(2) Uani 1 d . .
C42 C 0.6790(7) -0.0319(7) 1.5316(6) 0.075(2) Uani 1 d . .
C43 C 0.5241(8) -0.2056(7) 0.8716(7) 0.075(2) Uani 1 d . .
C44 C 0.3167(8) 0.0378(6) 1.3443(7) 0.072(2) Uani 1 d . .
H2 H 0.1624(42) 0.2974(33) 0.6202(34) 0.057(11) Uiso 1 d . .
H5 H 0.5697(51) 0.2244(39) 0.5543(43) 0.082(15) Uiso 1 d . .
H7 H 0.5254(41) 0.0859(41) 0.7212(37) 0.043(12) Uiso 1 d . .
H8 H 0.5448(33) 0.1116(29) 0.8882(29) 0.034(10) Uiso 1 d . .
H10 H 0.4150(38) 0.2069(37) 1.0180(35) 0.062(12) Uiso 1 d . .
H16A H 0.1815(41) 0.4636(36) 0.8269(38) 0.061(12) Uiso 1 d . .
H16B H 0.0715(42) 0.5135(32) 0.8654(35) 0.055(11) Uiso 1 d . .
H17A H 0.2573(39) 0.6350(31) 0.7750(33) 0.037(11) Uiso 1 d . .
H17B H 0.1116(104) 0.6704(88) 0.8086(98) 0.162(41) Uiso 1 d . .
H18A H 0.1316(38) 0.6580(33) 0.6285(34) 0.044(11) Uiso 1 d . .
H18B H 0.0543(52) 0.5601(43) 0.6918(45) 0.065(16) Uiso 1 d . .
H19A H 0.2643(37) 0.4821(32) 0.6672(34) 0.034(10) Uiso 1 d . .
H19B H 0.2904(47) 0.5538(39) 0.5779(43) 0.046(13) Uiso 1 d . .
H20A H 0.1268(53) 0.4952(47) 0.4629(50) 0.066(17) Uiso 1 d . .
H20B H 0.1042(63) 0.4412(50) 0.5440(56) 0.074(20) Uiso 1 d . .
H21A H 0.4050(38) 0.2613(31) 1.1885(33) 0.038(10) Uiso 1 d . .
H21B H 0.3148(61) 0.2229(54) 1.1455(52) 0.092(21) Uiso 1 d . .
H21C H 0.3000(46) 0.3256(37) 1.2474(44) 0.056(14) Uiso 1 d . .
H22A H 0.5331(93) 0.4743(74) 0.6436(84) 0.160(38) Uiso 1 d . .
H22B H 0.5112(33) 0.6044(31) 0.6658(32) 0.034(10) Uiso 1 d . .
H22C H 0.6115(48) 0.5268(38) 0.7443(42) 0.054(14) Uiso 1 d . .
H29 H 0.3254(60) -0.4470(50) 1.3586(56) 0.096(21) Uiso 1 d . .
H30 H 0.2801(40) -0.3486(39) 1.1830(38) 0.046(13) Uiso 1 d . .
H37A H 0.6710(45) -0.0085(41) 1.0166(43) 0.077(14) Uiso 1 d . .
H37B H 0.6466(38) 0.1114(38) 1.0487(36) 0.062(12) Uiso 1 d . .
H39A H 0.5834(57) 0.1242(43) 1.2423(47) 0.074(18) Uiso 1 d . .
H39B H 0.7142(34) 0.1751(31) 1.2414(32) 0.023(9) Uiso 1 d . .
H40A H 0.7887(47) 0.0429(37) 1.3900(39) 0.053(14) Uiso 1 d . .
H40B H 0.7450(50) 0.1248(47) 1.4167(46) 0.066(16) Uiso 1 d . .
H41B H 0.5566(68) 0.0597(57) 1.4472(58) 0.086(24) Uiso 1 d . .
H41A H 0.6095(33) -0.0411(29) 1.3870(31) 0.027(10) Uiso 1 d . .
H42A H 0.7521(58) -0.0808(47) 1.5183(50) 0.066(18) Uiso 1 d . .
H42B H 0.6980(38) 0.0303(32) 1.5842(35) 0.039(11) Uiso 1 d . .
H43A H 0.4503(77) -0.2053(60) 0.8302(65) 0.121(28) Uiso 1 d . .
H43C H 0.5876(45) -0.2561(37) 0.8989(39) 0.059(14) Uiso 1 d . .
H43B H 0.5783(55) -0.1897(45) 0.8183(54) 0.071(18) Uiso 1 d . .
H44A H 0.2979(43) 0.1109(43) 1.3511(40) 0.062(14) Uiso 1 d . .
H44B H 0.3547(31) -0.0036(30) 1.3985(30) 0.024(8) Uiso 1 d . .
H44C H 0.2417(55) 0.0142(41) 1.3383(45) 0.058(15) Uiso 1 d . .

loop_
_geom_bond_atom_site_label_1
_geom_bond_atom_site_label_2
_geom_bond_distance
_geom_bond_site_symmetry_2
_geom_bond_publ_flag
O1 C12 1.374(7) . ?
O1 C15 1.458(9) . ?
O2 C3 1.363(10) . ?
O2 C20 1.441(10) . ?
O3 C11 1.349(8) . ?
O3 C21 1.484(9) . ?
O4 C13 1.390(7) . ?
O4 C22 1.448(8) . ?
C1 C2 1.364(11) . ?
C1 C6 1.407(10) . ?
C2 C3 1.360(11) . ?
C3 C4 1.395(11) . ?
C4 C5 1.433(12) . ?
C5 C6 1.329(11) . ?
C6 C7 1.484(11) . ?
C7 C8 1.354(12) . ?
C8 C9 1.522(9) . ?
C9 C10 1.377(10) . ?
C9 C14 1.380(10) . ?
C10 C11 1.418(9) . ?
C11 C12 1.415(9) . ?
C12 C13 1.385(8) . ?
C13 C14 1.364(8) . ?
C15 C16 1.469(11) . ?
C16 C17 1.478(10) . ?
C17 C18 1.565(12) . ?
C18 C19 1.494(11) . ?
C19 C20 1.514(11) . ?
O5 C34 1.397(7) . ?
O5 C37 1.433(8) . ?
O6 C25 1.382(9) . ?
O6 C42 1.453(10) . ?
O7 C43 1.369(10) . ?
O7 C33 1.399(8) . ?
O8 C35 1.339(8) . ?
O8 C44 1.401(10) . ?
C23 C28 1.376(11) . ?
C23 C24 1.378(11) . ?
C24 C25 1.414(9) . ?
C25 C26 1.365(10) . ?
C26 C27 1.330(11) . ?
C27 C28 1.445(10) . ?
C28 C29 1.447(11) . ?
C29 C30 1.281(13) . ?
C30 C31 1.470(10) . ?
C31 C32 1.392(9) . ?
C31 C36 1.404(10) . ?
C32 C33 1.371(9) . ?
C33 C34 1.363(10) . ?
C34 C35 1.407(8) . ?
C35 C36 1.401(9) . ?
C37 C38 1.521(10) . ?
C38 C39 1.555(9) . ?
C39 C40 1.476(13) . ?
C40 C41 1.559(10) . ?
C41 C42 1.478(12) . ?

loop_
_cod_related_entry_id
_cod_related_entry_database
_cod_related_entry_code
1 ChemSpider 9603063
